data_4132229
loop_
_publ_author_name
'Helling, Christoph'
'W\"olper, Christoph'
'Schulz, Stephan'

_publ_contact_author
;
         Prof. Dr. Schulz, Stephan
         Fachbereich Chemie der
         Universit\"at Duisburg-Essen
         Campus Essen, Universit\"atsstr. 7
         D-45141 Essen, Germany
;
_publ_section_title
;
 Synthesis of a Gallaarsene {HC[C(Me)N-2,6-
 i-Pr<sub>2</sub>-C<sub>6</sub>H<sub>3</sub>]<sub>2</sub>}GaAsCp*
 Containing a Ga&#x2550;As Double Bond.
;
_journal_issue 15
_journal_name_full 'Journal of the American Chemical Society'
_journal_page_first 5053
_journal_page_last 5056
_journal_paper_doi 10.1021/jacs.8b02447
_journal_volume 140
_journal_year 2018
_chemical_formula_sum 'C80 H125 As3 Ga2 N4'
_chemical_formula_weight 1507.03
_space_group_crystal_system triclinic
_space_group_IT_number 2
_space_group_name_Hall '-P 1'
_space_group_name_H-M_alt 'P -1'
_atom_sites_solution_hydrogens geom
_atom_sites_solution_primary direct
_atom_sites_solution_secondary difmap
_audit_creation_method SHELXL-2017/1
_cell_angle_alpha 101.867(2)
_cell_angle_beta 90.763(2)
_cell_angle_gamma 100.140(2)
_cell_formula_units_Z 2
_cell_length_a 12.5436(6)
_cell_length_b 12.6964(6)
_cell_length_c 23.2297(11)
_cell_measurement_reflns_used 9645
_cell_measurement_temperature 100(2)
_cell_measurement_theta_max 30.65
_cell_measurement_theta_min 2.38
_cell_volume 3559.2(3)
_computing_cell_refinement 'BRUKER D8 KAPPA APEX 2 (3.0-2009)'
_computing_data_collection 'BRUKER D8 KAPPA APEX 2 (3.0-2009)'
_computing_data_reduction 'BRUKER D8 KAPPA APEX 2 (3.0-2009)'
_computing_molecular_graphics 'BRUKER AXS SHELXTL (c) 2008 / Vers. 2008/4'
_computing_publication_material 'BRUKER AXS SHELXTL (c) 2008 / Vers. 2008/4'
_computing_structure_refinement 'SHELXL-2017/1 (Sheldrick, 2017)'
_computing_structure_solution 'BRUKER D8 KAPPA APEX 2 (3.0-2009)'
_diffrn_ambient_temperature 100(2)
_diffrn_detector_area_resol_mean 512
_diffrn_measured_fraction_theta_full 1.000
_diffrn_measured_fraction_theta_max 0.985
_diffrn_measurement_device_type
; 
 Bruker D8 KAPPA series II with APEX II area detector system
;
_diffrn_measurement_method
;
 Data collection strategy APEX 2/COSMO
;
_diffrn_radiation_monochromator 'Triumph Goebel mirror'
_diffrn_radiation_source 'fine-focus sealed tube'
_diffrn_radiation_type MoK\a
_diffrn_radiation_wavelength 0.71073
_diffrn_reflns_av_R_equivalents 0.0271
_diffrn_reflns_av_unetI/netI 0.0267
_diffrn_reflns_Laue_measured_fraction_full 1.000
_diffrn_reflns_Laue_measured_fraction_max 0.985
_diffrn_reflns_limit_h_max 13
_diffrn_reflns_limit_h_min -17
_diffrn_reflns_limit_k_max 18
_diffrn_reflns_limit_k_min -18
_diffrn_reflns_limit_l_max 33
_diffrn_reflns_limit_l_min -33
_diffrn_reflns_number 86258
_diffrn_reflns_point_group_measured_fraction_full 1.000
_diffrn_reflns_point_group_measured_fraction_max 0.985
_diffrn_reflns_theta_full 25.242
_diffrn_reflns_theta_max 30.752
_diffrn_reflns_theta_min 1.667
_exptl_absorpt_coefficient_mu 2.188
_exptl_absorpt_correction_T_max 0.75
_exptl_absorpt_correction_T_min 0.57
_exptl_absorpt_correction_type multi-scan
_exptl_absorpt_process_details
; 
 BRUKER AXS SMART APEX 2 Vers. 3.0-2009
 R.H. Blessing, Acta Cryst. (1995) A51 33-38 
;
_exptl_crystal_colour red
_exptl_crystal_density_diffrn 1.406
_exptl_crystal_description block
_exptl_crystal_F_000 1588
_exptl_crystal_size_max 0.262
_exptl_crystal_size_mid 0.152
_exptl_crystal_size_min 0.094
_refine_diff_density_max 1.561
_refine_diff_density_min -0.599
_refine_diff_density_rms 0.088
_refine_ls_extinction_method none
_refine_ls_goodness_of_fit_ref 1.037
_refine_ls_hydrogen_treatment constr
_refine_ls_matrix_type full
_refine_ls_number_parameters 719
_refine_ls_number_reflns 21874
_refine_ls_number_restraints 0
_refine_ls_restrained_S_all 1.037
_refine_ls_R_factor_all 0.0418
_refine_ls_R_factor_gt 0.0318
_refine_ls_shift/su_max 0.003
_refine_ls_shift/su_mean 0.000
_refine_ls_structure_factor_coef Fsqd
_refine_ls_weighting_details 'w=1/[\s^2^(Fo^2^)+(0.0454P)^2^+2.5749P] where P=(Fo^2^+2Fc^2^)/3'
_refine_ls_weighting_scheme calc
_refine_ls_wR_factor_gt 0.0812
_refine_ls_wR_factor_ref 0.0859
_reflns_Friedel_coverage 0.000
_reflns_number_gt 18381
_reflns_number_total 21874
_reflns_threshold_expression 'I > 2\s(I)'
_cod_data_source_file ja8b02447_si_002.cif
_cod_data_source_block ch_101b_sq
_cod_depositor_comments
;
The following automatic conversions were performed:

data item '_atom_sites_solution_secondary' value 'diffmap' was
changed to 'difmap'.

Automatic conversion script
Id: cif_fix_values 6909 2019-04-08 15:41:33Z antanas 
;
_cod_database_code 4132229
_shelx_shelxl_version_number 2017/1
_shelx_space_group_comment
;
The symmetry employed for this shelxl refinement is uniquely defined
by the following loop, which should always be used as a source of
symmetry information in preference to the above space-group names.
They are only intended as comments.
;
_shelx_estimated_absorpt_t_min 0.598
_shelx_estimated_absorpt_t_max 0.821

loop_
_space_group_symop_operation_xyz
'x, y, z'
'-x, -y, -z'

loop_
_atom_site_label
_atom_site_type_symbol
_atom_site_fract_x
_atom_site_fract_y
_atom_site_fract_z
_atom_site_U_iso_or_equiv
_atom_site_adp_type
_atom_site_occupancy
_atom_site_site_symmetry_order
_atom_site_calc_flag
_atom_site_refinement_flags_posn
_atom_site_refinement_flags_adp
As1 As 0.49715(2) 0.45540(2) 0.70485(2) 0.01445(4) Uani 1 1 d . .
As2 As 0.38822(2) 0.58941(2) 0.74879(2) 0.01588(4) Uani 1 1 d . .
As3 As 0.48054(2) 0.48992(2) 0.81216(2) 0.01742(4) Uani 1 1 d . .
Ga1 Ga 0.55573(2) 0.67578(2) 0.80498(2) 0.01304(4) Uani 1 1 d . .
Ga2 Ga 0.35698(2) 0.28826(2) 0.66231(2) 0.01081(4) Uani 1 1 d . .
N1 N 0.69450(12) 0.73781(12) 0.77931(7) 0.0166(3) Uani 1 1 d . .
N2 N 0.55190(12) 0.79364(11) 0.87315(6) 0.0153(3) Uani 1 1 d . .
N3 N 0.32233(12) 0.19927(11) 0.72324(6) 0.0136(3) Uani 1 1 d . .
N4 N 0.20972(12) 0.33272(11) 0.66068(6) 0.0142(3) Uani 1 1 d . .
C1 C 0.74140(15) 0.84164(14) 0.79900(8) 0.0187(3) Uani 1 1 d . .
C2 C 0.70131(15) 0.91394(14) 0.84376(8) 0.0203(3) Uani 1 1 d . .
H2 H 0.735216 0.988640 0.849562 0.024 Uiso 1 1 calc R U
C3 C 0.61773(15) 0.89041(13) 0.88110(8) 0.0171(3) Uani 1 1 d . .
C4 C 0.84490(17) 0.88714(17) 0.77316(10) 0.0279(4) Uani 1 1 d . .
H4A H 0.884041 0.827671 0.758045 0.042 Uiso 1 1 calc R U
H4B H 0.890399 0.941927 0.803737 0.042 Uiso 1 1 calc R U
H4C H 0.827452 0.921347 0.740917 0.042 Uiso 1 1 calc R U
C5 C 0.60648(18) 0.98110(15) 0.93278(9) 0.0261(4) Uani 1 1 d . .
H5A H 0.575715 1.037685 0.918810 0.039 Uiso 1 1 calc R U
H5B H 0.677986 1.013165 0.952290 0.039 Uiso 1 1 calc R U
H5C H 0.558435 0.951320 0.960773 0.039 Uiso 1 1 calc R U
C6 C 0.74572(14) 0.66397(14) 0.73742(8) 0.0178(3) Uani 1 1 d . .
C7 C 0.73746(15) 0.66330(14) 0.67718(8) 0.0186(3) Uani 1 1 d . .
C8 C 0.78026(16) 0.58356(16) 0.63826(9) 0.0237(4) Uani 1 1 d . .
H8 H 0.776160 0.581869 0.597203 0.028 Uiso 1 1 calc R U
C9 C 0.82847(17) 0.50711(17) 0.65851(9) 0.0262(4) Uani 1 1 d . .
H9 H 0.855871 0.452670 0.631414 0.031 Uiso 1 1 calc R U
C10 C 0.83665(16) 0.51013(16) 0.71813(10) 0.0250(4) Uani 1 1 d . .
H10 H 0.870028 0.457454 0.731640 0.030 Uiso 1 1 calc R U
C11 C 0.79698(14) 0.58883(15) 0.75900(8) 0.0197(3) Uani 1 1 d . .
C12 C 0.68531(15) 0.74502(15) 0.65267(8) 0.0199(3) Uani 1 1 d . .
H12 H 0.670286 0.802020 0.686671 0.024 Uiso 1 1 calc R U
C13 C 0.76251(18) 0.80262(17) 0.61333(10) 0.0274(4) Uani 1 1 d . .
H13A H 0.772916 0.749718 0.577635 0.041 Uiso 1 1 calc R U
H13B H 0.832585 0.833118 0.634802 0.041 Uiso 1 1 calc R U
H13C H 0.731312 0.861782 0.602444 0.041 Uiso 1 1 calc R U
C14 C 0.57718(16) 0.69085(17) 0.61909(9) 0.0236(4) Uani 1 1 d . .
H14A H 0.543906 0.746496 0.605718 0.035 Uiso 1 1 calc R U
H14B H 0.528572 0.655789 0.645116 0.035 Uiso 1 1 calc R U
H14C H 0.589845 0.635598 0.584940 0.035 Uiso 1 1 calc R U
C15 C 0.81405(17) 0.59555(17) 0.82463(9) 0.0253(4) Uani 1 1 d . .
H15 H 0.757036 0.632882 0.845208 0.030 Uiso 1 1 calc R U
C16 C 0.9244(3) 0.6655(3) 0.84689(13) 0.0543(8) Uani 1 1 d . .
H16A H 0.981703 0.632886 0.825685 0.081 Uiso 1 1 calc R U
H16B H 0.935240 0.668885 0.889141 0.081 Uiso 1 1 calc R U
H16C H 0.927197 0.739599 0.840141 0.081 Uiso 1 1 calc R U
C17 C 0.8046(3) 0.4850(2) 0.84076(12) 0.0444(6) Uani 1 1 d . .
H17A H 0.733843 0.440278 0.826150 0.067 Uiso 1 1 calc R U
H17B H 0.811499 0.494707 0.883683 0.067 Uiso 1 1 calc R U
H17C H 0.862301 0.448300 0.822897 0.067 Uiso 1 1 calc R U
C18 C 0.47984(16) 0.76807(13) 0.91819(8) 0.0183(3) Uani 1 1 d . .
C19 C 0.51932(18) 0.72210(15) 0.96242(8) 0.0237(4) Uani 1 1 d . .
C20 C 0.4497(2) 0.69792(18) 1.00608(9) 0.0324(5) Uani 1 1 d . .
H20 H 0.474905 0.667922 1.036797 0.039 Uiso 1 1 calc R U
C21 C 0.3450(2) 0.71681(19) 1.00540(10) 0.0349(5) Uani 1 1 d . .
H21 H 0.298991 0.700901 1.035857 0.042 Uiso 1 1 calc R U
C22 C 0.30653(19) 0.75884(17) 0.96053(9) 0.0291(4) Uani 1 1 d . .
H22 H 0.233801 0.770579 0.960303 0.035 Uiso 1 1 calc R U
C23 C 0.37255(16) 0.78449(15) 0.91539(8) 0.0207(3) Uani 1 1 d . .
C24 C 0.6340(2) 0.69905(18) 0.96412(9) 0.0292(4) Uani 1 1 d . .
H24 H 0.663459 0.702795 0.924666 0.035 Uiso 1 1 calc R U
C25 C 0.7084(2) 0.7858(2) 1.00999(13) 0.0473(6) Uani 1 1 d . .
H25A H 0.781727 0.769048 1.009258 0.071 Uiso 1 1 calc R U
H25B H 0.680605 0.785770 1.049224 0.071 Uiso 1 1 calc R U
H25C H 0.710322 0.858072 1.000821 0.071 Uiso 1 1 calc R U
C26 C 0.6381(3) 0.5852(2) 0.97453(13) 0.0462(6) Uani 1 1 d . .
H26A H 0.588775 0.530446 0.945723 0.069 Uiso 1 1 calc R U
H26B H 0.616081 0.580856 1.014410 0.069 Uiso 1 1 calc R U
H26C H 0.712237 0.571054 0.970140 0.069 Uiso 1 1 calc R U
C27 C 0.32709(16) 0.82823(16) 0.86598(9) 0.0239(4) Uani 1 1 d . .
H27 H 0.379325 0.824155 0.833789 0.029 Uiso 1 1 calc R U
C28 C 0.21831(18) 0.7605(2) 0.84034(10) 0.0336(5) Uani 1 1 d . .
H28A H 0.196853 0.784957 0.805260 0.050 Uiso 1 1 calc R U
H28B H 0.163498 0.769842 0.869726 0.050 Uiso 1 1 calc R U
H28C H 0.224425 0.683118 0.829522 0.050 Uiso 1 1 calc R U
C29 C 0.3151(2) 0.94791(19) 0.88593(12) 0.0410(6) Uani 1 1 d . .
H29A H 0.289419 0.974101 0.852351 0.062 Uiso 1 1 calc R U
H29B H 0.385484 0.992386 0.901416 0.062 Uiso 1 1 calc R U
H29C H 0.262672 0.953928 0.916809 0.062 Uiso 1 1 calc R U
C30 C 0.27646(14) 0.25293(13) 0.76891(8) 0.0162(3) Uani 1 1 d . .
C31 C 0.22216(14) 0.33969(14) 0.76540(8) 0.0169(3) Uani 1 1 d . .
H31 H 0.211665 0.384968 0.802094 0.020 Uiso 1 1 calc R U
C32 C 0.18138(14) 0.36890(13) 0.71566(8) 0.0157(3) Uani 1 1 d . .
C33 C 0.28055(18) 0.22305(16) 0.82835(8) 0.0242(4) Uani 1 1 d . .
H33A H 0.295485 0.148608 0.823577 0.036 Uiso 1 1 calc R U
H33B H 0.210714 0.226584 0.846361 0.036 Uiso 1 1 calc R U
H33C H 0.338117 0.274526 0.853740 0.036 Uiso 1 1 calc R U
C34 C 0.10272(15) 0.44771(15) 0.72770(9) 0.0218(4) Uani 1 1 d . .
H34A H 0.056657 0.440143 0.692147 0.033 Uiso 1 1 calc R U
H34B H 0.143281 0.522861 0.738907 0.033 Uiso 1 1 calc R U
H34C H 0.057303 0.431135 0.759857 0.033 Uiso 1 1 calc R U
C35 C 0.35900(15) 0.09840(13) 0.72678(7) 0.0155(3) Uani 1 1 d . .
C36 C 0.46477(15) 0.10052(14) 0.74810(8) 0.0173(3) Uani 1 1 d . .
C37 C 0.49760(17) 0.00091(16) 0.74940(8) 0.0229(4) Uani 1 1 d . .
H37 H 0.569254 0.001378 0.763354 0.027 Uiso 1 1 calc R U
C38 C 0.42797(18) -0.09736(15) 0.73083(9) 0.0253(4) Uani 1 1 d . .
H38 H 0.451619 -0.164134 0.731697 0.030 Uiso 1 1 calc R U
C39 C 0.32363(18) -0.09844(14) 0.71096(9) 0.0235(4) Uani 1 1 d . .
H39 H 0.275527 -0.166602 0.699093 0.028 Uiso 1 1 calc R U
C40 C 0.28665(15) -0.00213(14) 0.70778(8) 0.0181(3) Uani 1 1 d . .
C41 C 0.54504(15) 0.20516(15) 0.77181(8) 0.0194(3) Uani 1 1 d . .
H41 H 0.511248 0.268333 0.766299 0.023 Uiso 1 1 calc R U
C42 C 0.5723(2) 0.21847(19) 0.83790(9) 0.0311(4) Uani 1 1 d . .
H42A H 0.612143 0.161428 0.843841 0.047 Uiso 1 1 calc R U
H42B H 0.505013 0.211828 0.858920 0.047 Uiso 1 1 calc R U
H42C H 0.617063 0.290658 0.853087 0.047 Uiso 1 1 calc R U
C43 C 0.64953(18) 0.2087(2) 0.73882(10) 0.0317(5) Uani 1 1 d . .
H43A H 0.632070 0.195698 0.696411 0.047 Uiso 1 1 calc R U
H43B H 0.687744 0.151983 0.747024 0.047 Uiso 1 1 calc R U
H43C H 0.695907 0.280742 0.751836 0.047 Uiso 1 1 calc R U
C44 C 0.17150(16) -0.00729(15) 0.68502(9) 0.0223(4) Uani 1 1 d . .
H44 H 0.173293 0.050123 0.661155 0.027 Uiso 1 1 calc R U
C45 C 0.09591(18) 0.01778(18) 0.73546(11) 0.0321(5) Uani 1 1 d . .
H45A H 0.021586 0.008929 0.719227 0.048 Uiso 1 1 calc R U
H45B H 0.119610 0.093212 0.757412 0.048 Uiso 1 1 calc R U
H45C H 0.098280 -0.032783 0.761951 0.048 Uiso 1 1 calc R U
C46 C 0.12255(19) -0.11808(17) 0.64506(11) 0.0326(5) Uani 1 1 d . .
H46A H 0.055192 -0.111841 0.625240 0.049 Uiso 1 1 calc R U
H46B H 0.107031 -0.173738 0.668934 0.049 Uiso 1 1 calc R U
H46C H 0.174206 -0.139309 0.615532 0.049 Uiso 1 1 calc R U
C47 C 0.13873(14) 0.33779(14) 0.61184(8) 0.0169(3) Uani 1 1 d . .
C48 C 0.16770(16) 0.41488(14) 0.57625(8) 0.0196(3) Uani 1 1 d . .
C49 C 0.09740(18) 0.41436(17) 0.52888(9) 0.0275(4) Uani 1 1 d . .
H49 H 0.116941 0.465285 0.504347 0.033 Uiso 1 1 calc R U
C50 C 0.00002(19) 0.34130(19) 0.51698(10) 0.0333(5) Uani 1 1 d . .
H50 H -0.046537 0.342037 0.484535 0.040 Uiso 1 1 calc R U
C51 C -0.02885(17) 0.26764(18) 0.55247(10) 0.0304(4) Uani 1 1 d . .
H51 H -0.096427 0.218638 0.544580 0.036 Uiso 1 1 calc R U
C52 C 0.03878(15) 0.26312(15) 0.59983(9) 0.0216(4) Uani 1 1 d . .
C53 C 0.26838(16) 0.50446(14) 0.58919(8) 0.0199(3) Uani 1 1 d . .
H53 H 0.321461 0.481427 0.614393 0.024 Uiso 1 1 calc R U
C54 C 0.23772(19) 0.61099(16) 0.62314(9) 0.0274(4) Uani 1 1 d . .
H54A H 0.303160 0.667420 0.633123 0.041 Uiso 1 1 calc R U
H54B H 0.203511 0.598180 0.659378 0.041 Uiso 1 1 calc R U
H54C H 0.186880 0.635462 0.598623 0.041 Uiso 1 1 calc R U
C55 C 0.32404(18) 0.52833(16) 0.53350(9) 0.0264(4) Uani 1 1 d . .
H55A H 0.333974 0.459403 0.507955 0.040 Uiso 1 1 calc R U
H55B H 0.394846 0.575782 0.544681 0.040 Uiso 1 1 calc R U
H55C H 0.278761 0.565031 0.512370 0.040 Uiso 1 1 calc R U
C56 C 0.00114(15) 0.17780(15) 0.63609(10) 0.0240(4) Uani 1 1 d . .
H56 H 0.065720 0.167836 0.658694 0.029 Uiso 1 1 calc R U
C57 C -0.08276(18) 0.21227(19) 0.68029(11) 0.0335(5) Uani 1 1 d . .
H57A H -0.142916 0.231060 0.659506 0.050 Uiso 1 1 calc R U
H57B H -0.048500 0.276081 0.710145 0.050 Uiso 1 1 calc R U
H57C H -0.110393 0.151669 0.699417 0.050 Uiso 1 1 calc R U
C58 C -0.04923(18) 0.06668(17) 0.59717(11) 0.0330(5) Uani 1 1 d . .
H58A H -0.119512 0.071515 0.579961 0.050 Uiso 1 1 calc R U
H58B H -0.059515 0.010817 0.621092 0.050 Uiso 1 1 calc R U
H58C H -0.000853 0.046720 0.565579 0.050 Uiso 1 1 calc R U
C59 C 0.40441(14) 0.20933(13) 0.58416(7) 0.0141(3) Uani 1 1 d . .
C60 C 0.33715(15) 0.09724(14) 0.56677(7) 0.0162(3) Uani 1 1 d . .
C61 C 0.40060(15) 0.02203(14) 0.57015(7) 0.0168(3) Uani 1 1 d . .
C62 C 0.51169(15) 0.07851(14) 0.58692(7) 0.0172(3) Uani 1 1 d . .
C63 C 0.51656(14) 0.18806(14) 0.59329(7) 0.0162(3) Uani 1 1 d . .
C64 C 0.39715(16) 0.28072(15) 0.53893(8) 0.0200(3) Uani 1 1 d . .
H64A H 0.425149 0.247251 0.501731 0.030 Uiso 1 1 calc R U
H64B H 0.440334 0.353820 0.553824 0.030 Uiso 1 1 calc R U
H64C H 0.321316 0.286716 0.532345 0.030 Uiso 1 1 calc R U
C65 C 0.22176(15) 0.07752(15) 0.54474(8) 0.0211(3) Uani 1 1 d . .
H65A H 0.218329 0.092948 0.505184 0.032 Uiso 1 1 calc R U
H65B H 0.182250 0.125664 0.571337 0.032 Uiso 1 1 calc R U
H65C H 0.188784 0.000990 0.543206 0.032 Uiso 1 1 calc R U
C66 C 0.36952(18) -0.10047(15) 0.55518(9) 0.0243(4) Uani 1 1 d . .
H66A H 0.293720 -0.121419 0.540167 0.036 Uiso 1 1 calc R U
H66B H 0.378255 -0.129463 0.590591 0.036 Uiso 1 1 calc R U
H66C H 0.416289 -0.130509 0.525021 0.036 Uiso 1 1 calc R U
C67 C 0.60263(17) 0.01836(16) 0.59290(9) 0.0242(4) Uani 1 1 d . .
H67A H 0.605745 -0.035459 0.556361 0.036 Uiso 1 1 calc R U
H67B H 0.590188 -0.019306 0.625699 0.036 Uiso 1 1 calc R U
H67C H 0.671383 0.070530 0.600532 0.036 Uiso 1 1 calc R U
C68 C 0.61678(15) 0.27409(16) 0.59932(9) 0.0231(4) Uani 1 1 d . .
H68A H 0.680883 0.239311 0.596629 0.035 Uiso 1 1 calc R U
H68B H 0.619595 0.324753 0.637569 0.035 Uiso 1 1 calc R U
H68C H 0.615470 0.314523 0.567720 0.035 Uiso 1 1 calc R U

loop_
_atom_site_aniso_label
_atom_site_aniso_U_11
_atom_site_aniso_U_22
_atom_site_aniso_U_33
_atom_site_aniso_U_23
_atom_site_aniso_U_13
_atom_site_aniso_U_12
As1 0.01455(8) 0.01158(7) 0.01583(8) 0.00080(6) 0.00131(6) 0.00106(6)
As2 0.01591(8) 0.01246(7) 0.01841(8) 0.00067(6) -0.00211(6) 0.00355(6)
As3 0.02334(9) 0.01269(8) 0.01560(8) 0.00397(6) -0.00176(7) 0.00063(6)
Ga1 0.01496(9) 0.01067(8) 0.01264(8) 0.00085(6) -0.00003(6) 0.00199(6)
Ga2 0.01177(8) 0.00920(7) 0.01154(8) 0.00149(6) 0.00058(6) 0.00291(6)
N1 0.0152(7) 0.0152(6) 0.0186(7) 0.0023(5) 0.0006(5) 0.0016(5)
N2 0.0198(7) 0.0122(6) 0.0131(6) 0.0014(5) 0.0011(5) 0.0023(5)
N3 0.0154(6) 0.0113(6) 0.0151(6) 0.0031(5) 0.0027(5) 0.0044(5)
N4 0.0127(6) 0.0129(6) 0.0167(6) 0.0017(5) -0.0016(5) 0.0034(5)
C1 0.0160(8) 0.0183(8) 0.0209(8) 0.0050(6) -0.0008(6) -0.0002(6)
C2 0.0210(9) 0.0147(7) 0.0228(8) 0.0026(6) -0.0013(7) -0.0015(6)
C3 0.0217(8) 0.0131(7) 0.0154(7) 0.0011(6) -0.0034(6) 0.0023(6)
C4 0.0216(9) 0.0240(9) 0.0337(11) 0.0029(8) 0.0066(8) -0.0045(7)
C5 0.0360(11) 0.0161(8) 0.0210(9) -0.0035(7) 0.0021(8) -0.0002(7)
C6 0.0131(7) 0.0164(7) 0.0223(8) 0.0017(6) 0.0022(6) 0.0016(6)
C7 0.0161(8) 0.0185(8) 0.0214(8) 0.0046(6) 0.0034(7) 0.0035(6)
C8 0.0238(9) 0.0259(9) 0.0216(9) 0.0030(7) 0.0049(7) 0.0077(7)
C9 0.0243(10) 0.0250(9) 0.0302(10) 0.0022(8) 0.0068(8) 0.0107(8)
C10 0.0181(9) 0.0262(9) 0.0334(10) 0.0070(8) 0.0034(8) 0.0105(7)
C11 0.0129(8) 0.0230(8) 0.0239(9) 0.0056(7) 0.0008(7) 0.0041(6)
C12 0.0208(9) 0.0209(8) 0.0197(8) 0.0069(6) 0.0039(7) 0.0055(7)
C13 0.0269(10) 0.0276(9) 0.0311(10) 0.0145(8) 0.0067(8) 0.0042(8)
C14 0.0228(9) 0.0285(9) 0.0218(9) 0.0097(7) 0.0018(7) 0.0060(7)
C15 0.0210(9) 0.0320(10) 0.0253(9) 0.0069(8) -0.0022(7) 0.0105(8)
C16 0.0496(17) 0.0609(18) 0.0433(15) 0.0126(13) -0.0230(13) -0.0142(14)
C17 0.0627(18) 0.0405(13) 0.0336(12) 0.0168(10) -0.0046(12) 0.0090(12)
C18 0.0269(9) 0.0127(7) 0.0134(7) -0.0004(6) 0.0030(7) 0.0018(6)
C19 0.0378(11) 0.0180(8) 0.0150(8) 0.0021(6) 0.0020(8) 0.0059(7)
C20 0.0542(15) 0.0290(10) 0.0173(9) 0.0090(8) 0.0090(9) 0.0113(10)
C21 0.0500(14) 0.0320(11) 0.0235(10) 0.0092(8) 0.0162(10) 0.0050(10)
C22 0.0312(11) 0.0297(10) 0.0261(10) 0.0051(8) 0.0124(8) 0.0045(8)
C23 0.0257(9) 0.0172(8) 0.0178(8) 0.0013(6) 0.0047(7) 0.0022(7)
C24 0.0411(12) 0.0320(10) 0.0183(9) 0.0072(8) -0.0011(8) 0.0145(9)
C25 0.0500(16) 0.0441(14) 0.0453(15) 0.0045(12) -0.0140(13) 0.0089(12)
C26 0.0592(18) 0.0358(13) 0.0491(15) 0.0114(11) -0.0051(13) 0.0211(12)
C27 0.0225(9) 0.0277(9) 0.0223(9) 0.0052(7) 0.0038(7) 0.0064(7)
C28 0.0257(10) 0.0407(12) 0.0312(11) 0.0004(9) 0.0012(9) 0.0063(9)
C29 0.0505(15) 0.0261(10) 0.0480(14) 0.0087(10) -0.0064(12) 0.0108(10)
C30 0.0176(8) 0.0148(7) 0.0167(7) 0.0041(6) 0.0054(6) 0.0033(6)
C31 0.0169(8) 0.0161(7) 0.0175(8) 0.0014(6) 0.0052(6) 0.0050(6)
C32 0.0120(7) 0.0120(7) 0.0216(8) 0.0001(6) 0.0016(6) 0.0022(6)
C33 0.0352(11) 0.0233(9) 0.0182(8) 0.0081(7) 0.0097(8) 0.0117(8)
C34 0.0177(8) 0.0211(8) 0.0264(9) -0.0008(7) 0.0019(7) 0.0099(7)
C35 0.0215(8) 0.0125(7) 0.0149(7) 0.0050(6) 0.0055(6) 0.0065(6)
C36 0.0229(9) 0.0166(7) 0.0154(7) 0.0061(6) 0.0035(6) 0.0080(6)
C37 0.0296(10) 0.0233(8) 0.0214(8) 0.0095(7) 0.0034(8) 0.0142(7)
C38 0.0417(12) 0.0168(8) 0.0226(9) 0.0079(7) 0.0071(8) 0.0147(8)
C39 0.0361(11) 0.0127(7) 0.0230(9) 0.0053(6) 0.0087(8) 0.0056(7)
C40 0.0232(9) 0.0136(7) 0.0185(8) 0.0050(6) 0.0074(7) 0.0039(6)
C41 0.0216(9) 0.0198(8) 0.0191(8) 0.0067(6) 0.0006(7) 0.0070(7)
C42 0.0392(12) 0.0340(11) 0.0179(9) 0.0038(8) 0.0000(8) 0.0027(9)
C43 0.0245(10) 0.0420(12) 0.0253(10) 0.0045(9) 0.0038(8) 0.0003(9)
C44 0.0198(9) 0.0163(8) 0.0296(10) 0.0041(7) 0.0060(7) 0.0005(7)
C45 0.0247(10) 0.0289(10) 0.0407(12) 0.0050(9) 0.0133(9) 0.0011(8)
C46 0.0275(11) 0.0195(9) 0.0459(13) -0.0005(8) 0.0018(9) -0.0004(8)
C47 0.0149(8) 0.0155(7) 0.0194(8) -0.0012(6) -0.0035(6) 0.0067(6)
C48 0.0228(9) 0.0158(7) 0.0203(8) -0.0003(6) -0.0052(7) 0.0089(7)
C49 0.0337(11) 0.0250(9) 0.0243(9) 0.0018(7) -0.0101(8) 0.0115(8)
C50 0.0320(11) 0.0340(11) 0.0327(11) 0.0007(9) -0.0181(9) 0.0119(9)
C51 0.0210(9) 0.0284(10) 0.0376(12) -0.0029(8) -0.0120(9) 0.0059(8)
C52 0.0168(8) 0.0194(8) 0.0266(9) -0.0018(7) -0.0037(7) 0.0067(7)
C53 0.0255(9) 0.0143(7) 0.0203(8) 0.0033(6) -0.0052(7) 0.0057(7)
C54 0.0380(11) 0.0175(8) 0.0257(9) -0.0009(7) -0.0054(9) 0.0091(8)
C55 0.0349(11) 0.0222(9) 0.0236(9) 0.0080(7) -0.0019(8) 0.0053(8)
C56 0.0140(8) 0.0195(8) 0.0359(11) 0.0015(7) -0.0010(7) 0.0010(6)
C57 0.0220(10) 0.0319(11) 0.0441(13) 0.0025(9) 0.0074(9) 0.0043(8)
C58 0.0201(10) 0.0235(9) 0.0490(14) -0.0015(9) -0.0004(9) -0.0024(8)
C59 0.0174(8) 0.0126(7) 0.0128(7) 0.0023(5) 0.0019(6) 0.0050(6)
C60 0.0203(8) 0.0158(7) 0.0120(7) -0.0002(6) 0.0015(6) 0.0052(6)
C61 0.0223(8) 0.0153(7) 0.0132(7) 0.0016(6) 0.0046(6) 0.0060(6)
C62 0.0200(8) 0.0196(8) 0.0139(7) 0.0034(6) 0.0034(6) 0.0092(6)
C63 0.0163(8) 0.0188(7) 0.0142(7) 0.0022(6) 0.0033(6) 0.0058(6)
C64 0.0260(9) 0.0194(8) 0.0170(8) 0.0056(6) 0.0029(7) 0.0085(7)
C65 0.0203(9) 0.0190(8) 0.0210(8) -0.0016(6) -0.0017(7) 0.0030(7)
C66 0.0325(10) 0.0152(8) 0.0250(9) 0.0014(7) 0.0065(8) 0.0068(7)
C67 0.0275(10) 0.0270(9) 0.0223(9) 0.0045(7) 0.0041(8) 0.0165(8)
C68 0.0169(8) 0.0232(8) 0.0275(9) 0.0018(7) 0.0037(7) 0.0032(7)

loop_
_atom_type_symbol
_atom_type_description
_atom_type_scat_dispersion_real
_atom_type_scat_dispersion_imag
_atom_type_scat_source
C C 0.0033 0.0016 'International Tables Vol C Tables 4.2.6.8 and 6.1.1.4'
H H 0.0000 0.0000 'International Tables Vol C Tables 4.2.6.8 and 6.1.1.4'
N N 0.0061 0.0033 'International Tables Vol C Tables 4.2.6.8 and 6.1.1.4'
Ga Ga 0.2307 1.6083 'International Tables Vol C Tables 4.2.6.8 and 6.1.1.4'
As As 0.0499 2.0058 'International Tables Vol C Tables 4.2.6.8 and 6.1.1.4'

loop_
_geom_angle_atom_site_label_1
_geom_angle_atom_site_label_2
_geom_angle_atom_site_label_3
_geom_angle
As2 As1 As3 61.872(7)
As2 As1 Ga2 103.210(9)
As3 As1 Ga2 106.283(9)
Ga1 As2 As1 82.887(9)
Ga1 As2 As3 58.743(8)
As1 As2 As3 59.465(8)
Ga1 As3 As1 82.375(8)
Ga1 As3 As2 58.584(8)
As1 As3 As2 58.663(7)
N1 Ga1 N2 96.26(6)
N1 Ga1 As2 130.27(5)
N2 Ga1 As2 118.65(5)
N1 Ga1 As3 130.97(4)
N2 Ga1 As3 118.53(4)
As2 Ga1 As3 62.672(8)
N3 Ga2 N4 94.98(6)
N3 Ga2 C59 116.44(6)
N4 Ga2 C59 116.22(6)
N3 Ga2 As1 109.38(4)
N4 Ga2 As1 108.79(4)
C59 Ga2 As1 110.02(5)
C1 N1 C6 121.34(15)
C1 N1 Ga1 122.62(12)
C6 N1 Ga1 116.04(11)
C3 N2 C18 120.39(14)
C3 N2 Ga1 122.91(12)
C18 N2 Ga1 116.47(11)
C30 N3 C35 120.16(14)
C30 N3 Ga2 111.76(11)
C35 N3 Ga2 126.99(10)
C32 N4 C47 118.44(14)
C32 N4 Ga2 110.22(11)
C47 N4 Ga2 131.19(11)
N1 C1 C2 123.92(17)
N1 C1 C4 119.74(16)
C2 C1 C4 116.33(16)
C1 C2 C3 128.41(16)
N2 C3 C2 123.08(16)
N2 C3 C5 120.61(16)
C2 C3 C5 116.30(16)
C7 C6 C11 121.78(16)
C7 C6 N1 120.45(16)
C11 C6 N1 117.63(16)
C8 C7 C6 117.88(17)
C8 C7 C12 119.06(17)
C6 C7 C12 123.05(16)
C9 C8 C7 121.18(18)
C10 C9 C8 119.86(18)
C9 C10 C11 121.43(18)
C10 C11 C6 117.83(18)
C10 C11 C15 120.43(17)
C6 C11 C15 121.68(16)
C7 C12 C14 111.61(15)
C7 C12 C13 110.95(16)
C14 C12 C13 110.68(16)
C17 C15 C11 113.50(18)
C17 C15 C16 109.8(2)
C11 C15 C16 109.88(19)
C23 C18 C19 122.04(17)
C23 C18 N2 119.88(16)
C19 C18 N2 118.01(17)
C20 C19 C18 117.9(2)
C20 C19 C24 119.70(19)
C18 C19 C24 122.38(17)
C21 C20 C19 121.1(2)
C20 C21 C22 120.17(19)
C21 C22 C23 121.4(2)
C22 C23 C18 117.35(18)
C22 C23 C27 120.06(19)
C18 C23 C27 122.59(16)
C19 C24 C26 112.8(2)
C19 C24 C25 111.83(19)
C26 C24 C25 110.0(2)
C23 C27 C28 112.16(18)
C23 C27 C29 112.04(18)
C28 C27 C29 109.06(19)
N3 C30 C31 123.24(16)
N3 C30 C33 120.87(15)
C31 C30 C33 115.89(15)
C32 C31 C30 129.38(16)
N4 C32 C31 123.79(15)
N4 C32 C34 120.79(16)
C31 C32 C34 115.41(15)
C36 C35 C40 120.54(15)
C36 C35 N3 120.65(15)
C40 C35 N3 118.81(16)
C37 C36 C35 118.71(17)
C37 C36 C41 117.74(17)
C35 C36 C41 123.52(15)
C38 C37 C36 121.21(19)
C37 C38 C39 119.62(17)
C38 C39 C40 121.86(18)
C39 C40 C35 118.04(18)
C39 C40 C44 120.06(17)
C35 C40 C44 121.90(15)
C36 C41 C43 111.52(16)
C36 C41 C42 111.22(15)
C43 C41 C42 109.27(17)
C40 C44 C45 111.82(17)
C40 C44 C46 113.17(16)
C45 C44 C46 108.70(17)
C48 C47 C52 119.79(17)
C48 C47 N4 121.23(16)
C52 C47 N4 118.98(16)
C49 C48 C47 118.81(18)
C49 C48 C53 117.80(17)
C47 C48 C53 123.25(16)
C50 C49 C48 121.5(2)
C51 C50 C49 119.5(2)
C50 C51 C52 121.6(2)
C51 C52 C47 118.79(19)
C51 C52 C56 118.02(18)
C47 C52 C56 123.19(17)
C48 C53 C54 109.66(16)
C48 C53 C55 113.46(16)
C54 C53 C55 107.98(15)
C52 C56 C58 111.95(18)
C52 C56 C57 112.52(17)
C58 C56 C57 107.75(17)
C60 C59 C63 103.60(13)
C60 C59 C64 113.71(15)
C63 C59 C64 113.13(14)
C60 C59 Ga2 109.71(11)
C63 C59 Ga2 108.61(11)
C64 C59 Ga2 107.94(11)
C61 C60 C65 128.14(16)
C61 C60 C59 109.02(16)
C65 C60 C59 122.63(15)
C60 C61 C62 109.08(15)
C60 C61 C66 128.17(18)
C62 C61 C66 122.59(16)
C63 C62 C61 109.31(15)
C63 C62 C67 128.27(18)
C61 C62 C67 122.38(16)
C62 C63 C68 126.90(16)
C62 C63 C59 108.77(15)
C68 C63 C59 123.74(15)

loop_
_geom_bond_atom_site_label_1
_geom_bond_atom_site_label_2
_geom_bond_distance
As1 As2 2.4382(3)
As1 As3 2.4588(3)
As1 Ga2 2.5197(3)
As2 Ga1 2.4183(3)
As2 As3 2.5175(3)
As3 Ga1 2.4224(3)
Ga1 N1 1.9349(15)
Ga1 N2 1.9498(14)
Ga2 N3 1.9924(14)
Ga2 N4 2.0265(14)
Ga2 C59 2.0357(16)
N1 C1 1.328(2)
N1 C6 1.446(2)
N2 C3 1.331(2)
N2 C18 1.442(2)
N3 C30 1.333(2)
N3 C35 1.452(2)
N4 C32 1.340(2)
N4 C47 1.452(2)
C1 C2 1.400(3)
C1 C4 1.510(3)
C2 C3 1.400(3)
C3 C5 1.510(2)
C6 C7 1.400(3)
C6 C11 1.407(3)
C7 C8 1.399(2)
C7 C12 1.517(3)
C8 C9 1.384(3)
C9 C10 1.379(3)
C10 C11 1.395(3)
C11 C15 1.520(3)
C12 C14 1.531(3)
C12 C13 1.535(3)
C15 C17 1.511(3)
C15 C16 1.527(3)
C18 C23 1.400(3)
C18 C19 1.406(3)
C19 C20 1.394(3)
C19 C24 1.519(3)
C20 C21 1.377(4)
C21 C22 1.382(3)
C22 C23 1.400(3)
C23 C27 1.519(3)
C24 C26 1.523(3)
C24 C25 1.532(4)
C27 C28 1.520(3)
C27 C29 1.529(3)
C30 C31 1.408(2)
C30 C33 1.508(2)
C31 C32 1.401(2)
C32 C34 1.514(2)
C35 C36 1.404(3)
C35 C40 1.413(2)
C36 C37 1.403(2)
C36 C41 1.515(3)
C37 C38 1.375(3)
C38 C39 1.379(3)
C39 C40 1.397(2)
C40 C44 1.517(3)
C41 C43 1.526(3)
C41 C42 1.537(3)
C44 C45 1.535(3)
C44 C46 1.536(3)
C47 C48 1.410(3)
C47 C52 1.418(3)
C48 C49 1.399(3)
C48 C53 1.524(3)
C49 C50 1.384(3)
C50 C51 1.375(3)
C51 C52 1.397(3)
C52 C56 1.520(3)
C53 C54 1.534(3)
C53 C55 1.537(3)
C56 C58 1.534(3)
C56 C57 1.536(3)
C59 C60 1.494(2)
C59 C63 1.499(2)
C59 C64 1.533(2)
C60 C61 1.360(2)
C60 C65 1.490(3)
C61 C62 1.458(3)
C61 C66 1.501(2)
C62 C63 1.358(2)
C62 C67 1.500(2)
C63 C68 1.497(3)
